data_2211298
loop_
_publ_author_name
'Habibi, Mohammad Hossein'
'Montazerozohori, Morteza'
'Barati, Kazem'
'Lee, Uk'
'Choi, Jong-Ha'

_publ_section_title '[<i>N</i>,<i>N</i>'-Bis(2-chlorobenzylidene)ethylenediamine]bromo(triphenylphosphine)copper(I)'
_journal_coeditor_code BI2099
_journal_issue 12
_journal_name_full 'Acta Crystallographica Section E'
_journal_page_first m3392
_journal_page_last m3394
_journal_paper_doi 10.1107/S1600536806048239
_journal_volume 62
_journal_year 2006
_chemical_formula_iupac '[Cu Br (C16 H14 Cl2 N2) (C18 H15 P)]'
_chemical_formula_moiety 'C34 H29 Br Cl2 Cu N2 P'
_chemical_formula_sum 'C34 H29 Br Cl2 Cu N2 P'
_chemical_formula_weight 710.91
_chemical_name_systematic
;
Bromo
bis[N,N'-(2-chlorobenzylidene)ethylenediamine(triphenylphosphine)]copper(I)
;
_space_group_IT_number 14
_symmetry_cell_setting monoclinic
_symmetry_space_group_name_Hall '-P 2yn'
_symmetry_space_group_name_H-M 'P 1 21/n 1'
_atom_sites_solution_hydrogens geom
_atom_sites_solution_primary direct
_atom_sites_solution_secondary difmap
_audit_creation_method SHELXL97
_cell_angle_alpha 90.00
_cell_angle_beta 102.4630(10)
_cell_angle_gamma 90.00
_cell_formula_units_Z 4
_cell_length_a 10.3050(5)
_cell_length_b 21.6710(10)
_cell_length_c 14.0214(7)
_cell_measurement_reflns_used 6534
_cell_measurement_temperature 173(2)
_cell_measurement_theta_max 27.87
_cell_measurement_theta_min 2.24
_cell_volume 3057.5(3)
_computing_cell_refinement 'SAINT (Bruker, 1997)'
_computing_data_collection 'SMART (Bruker, 1997)'
_computing_data_reduction SAINT
_computing_molecular_graphics
;
ORTEP III (Farrugia, 1997) and DIAMOND (Brandenburg, 1998)
;
_computing_publication_material SHELXL97
_computing_structure_refinement 'SHELXL97 (Sheldrick, 1997)'
_computing_structure_solution 'SHELXS97 (Sheldrick, 1997)'
_diffrn_ambient_temperature 173(2)
_diffrn_measured_fraction_theta_full 0.995
_diffrn_measured_fraction_theta_max 0.995
_diffrn_measurement_device_type 'Bruker SMART CCD area-detector'
_diffrn_measurement_method '\f and \w'
_diffrn_radiation_monochromator graphite
_diffrn_radiation_source 'fine-focus sealed tube'
_diffrn_radiation_type MoK\a
_diffrn_radiation_wavelength 0.71073
_diffrn_reflns_av_R_equivalents 0.0397
_diffrn_reflns_av_sigmaI/netI 0.0501
_diffrn_reflns_limit_h_max 10
_diffrn_reflns_limit_h_min -13
_diffrn_reflns_limit_k_max 27
_diffrn_reflns_limit_k_min -27
_diffrn_reflns_limit_l_max 17
_diffrn_reflns_limit_l_min -14
_diffrn_reflns_number 18624
_diffrn_reflns_theta_full 27.00
_diffrn_reflns_theta_max 27.00
_diffrn_reflns_theta_min 1.76
_diffrn_standards_number 0
_exptl_absorpt_coefficient_mu 2.276
_exptl_absorpt_correction_T_max 0.601
_exptl_absorpt_correction_T_min 0.479
_exptl_absorpt_correction_type multi-scan
_exptl_absorpt_process_details 'SADABS (Sheldrick, 1996)'
_exptl_crystal_colour 'pale blue'
_exptl_crystal_density_diffrn 1.544
_exptl_crystal_density_method 'not measured'
_exptl_crystal_description block
_exptl_crystal_F_000 1440
_exptl_crystal_size_max 0.32
_exptl_crystal_size_mid 0.24
_exptl_crystal_size_min 0.22
_refine_diff_density_max 0.697
_refine_diff_density_min -0.356
_refine_ls_extinction_method none
_refine_ls_goodness_of_fit_ref 0.993
_refine_ls_hydrogen_treatment constr
_refine_ls_matrix_type full
_refine_ls_number_parameters 370
_refine_ls_number_reflns 6634
_refine_ls_number_restraints 0
_refine_ls_restrained_S_all 0.993
_refine_ls_R_factor_all 0.0545
_refine_ls_R_factor_gt 0.0330
_refine_ls_shift/su_max 0.000
_refine_ls_shift/su_mean 0.000
_refine_ls_structure_factor_coef Fsqd
_refine_ls_weighting_details 'calc w = 1/[\s^2^(Fo^2^)+(0.0362P)^2^] where P=(Fo^2^+2Fc^2^)/3'
_refine_ls_weighting_scheme calc
_refine_ls_wR_factor_gt 0.0700
_refine_ls_wR_factor_ref 0.0765
_reflns_number_gt 4939
_reflns_number_total 6634
_reflns_threshold_expression I>2\s(I)
_cod_data_source_file bi2099.cif
_cod_data_source_block I
_cod_original_cell_volume 3057.6(3)
_cod_original_sg_symbol_H-M 'P 21/n'
_cod_database_code 2211298
_cod_database_fobs_code 2211298

loop_
_symmetry_equiv_pos_as_xyz
'x, y, z'
'-x+1/2, y+1/2, -z+1/2'
'-x, -y, -z'
'x-1/2, -y-1/2, z-1/2'

loop_
_atom_site_type_symbol
_atom_site_label
_atom_site_fract_x
_atom_site_fract_y
_atom_site_fract_z
_atom_site_U_iso_or_equiv
_atom_site_adp_type
_atom_site_calc_flag
_atom_site_refinement_flags
_atom_site_occupancy
Br Br 0.92465(3) 0.213261(13) 0.26311(2) 0.02797(8) Uani d . 1
Cu Cu 0.70949(3) 0.157059(14) 0.22960(2) 0.02159(9) Uani d . 1
P P 0.64647(6) 0.09115(3) 0.33018(5) 0.01932(14) Uani d . 1
Cl Cl1 0.29271(8) 0.31235(4) 0.31605(7) 0.0468(2) Uani d . 1
Cl Cl2 0.63752(9) -0.03380(4) -0.05972(6) 0.0504(2) Uani d . 1
N N1 0.6577(2) 0.13903(10) 0.07872(15) 0.0229(5) Uani d . 1
N N2 0.5909(2) 0.23711(10) 0.19021(15) 0.0245(5) Uani d . 1
C C1 0.5513(3) 0.18280(12) 0.0350(2) 0.0303(6) Uani d . 1
H H1A 0.4660 0.1673 0.0430 0.036 Uiso calc R 1
H H1B 0.5480 0.1871 -0.0344 0.036 Uiso calc R 1
C C2 0.5790(3) 0.24477(12) 0.08462(19) 0.0294(6) Uani d . 1
H H2A 0.6608 0.2618 0.0721 0.035 Uiso calc R 1
H H2B 0.5073 0.2732 0.0588 0.035 Uiso calc R 1
C C3 0.5347(3) 0.27632(13) 0.2354(2) 0.0311(7) Uani d . 1
H H3 0.4812 0.3064 0.1994 0.037 Uiso calc R 1
C C4 0.5508(3) 0.27606(12) 0.3431(2) 0.0282(6) Uani d . 1
C C5 0.4471(3) 0.29219(12) 0.3878(2) 0.0304(6) Uani d . 1
C C6 0.4611(3) 0.29158(13) 0.4879(2) 0.0378(7) Uani d . 1
H H6 0.3900 0.3021 0.5157 0.045 Uiso calc R 1
C C7 0.5818(3) 0.27518(14) 0.5461(2) 0.0391(8) Uani d . 1
H H7 0.5922 0.2744 0.6136 0.047 Uiso calc R 1
C C8 0.6874(3) 0.25995(14) 0.5043(2) 0.0367(7) Uani d . 1
H H8 0.7688 0.2493 0.5438 0.044 Uiso calc R 1
C C9 0.6722(3) 0.26054(13) 0.4037(2) 0.0307(6) Uani d . 1
H H9 0.7439 0.2505 0.3762 0.037 Uiso calc R 1
C C10 0.6832(3) 0.09578(12) 0.02426(19) 0.0291(6) Uani d . 1
H H10 0.6319 0.0925 -0.0388 0.035 Uiso calc R 1
C C11 0.7905(3) 0.05068(12) 0.05674(18) 0.0266(6) Uani d . 1
C C12 0.9070(3) 0.06782(13) 0.12243(19) 0.0288(6) Uani d . 1
H H12 0.9163 0.1080 0.1462 0.035 Uiso calc R 1
C C13 1.0087(3) 0.02577(14) 0.1526(2) 0.0341(7) Uani d . 1
H H13 1.0867 0.0379 0.1954 0.041 Uiso calc R 1
C C14 0.9939(3) -0.03432(14) 0.1189(2) 0.0409(8) Uani d . 1
H H14 1.0614 -0.0628 0.1404 0.049 Uiso calc R 1
C C15 0.8808(3) -0.05251(14) 0.0543(2) 0.0386(8) Uani d . 1
H H15 0.8714 -0.0930 0.0320 0.046 Uiso calc R 1
C C16 0.7807(3) -0.00993(13) 0.02254(19) 0.0320(7) Uani d . 1
C C17 0.5968(3) 0.01218(12) 0.28885(17) 0.0221(6) Uani d . 1
C C18 0.4829(3) -0.01602(13) 0.30571(19) 0.0294(6) Uani d . 1
H H18 0.4242 0.0064 0.3341 0.035 Uiso calc R 1
C C19 0.4559(3) -0.07734(14) 0.2805(2) 0.0352(7) Uani d . 1
H H19 0.3788 -0.0957 0.2915 0.042 Uiso calc R 1
C C20 0.5433(3) -0.11115(13) 0.2392(2) 0.0381(8) Uani d . 1
H H20 0.5258 -0.1524 0.2234 0.046 Uiso calc R 1
C C21 0.6563(3) -0.08376(13) 0.2215(2) 0.0370(7) Uani d . 1
H H21 0.7150 -0.1064 0.1934 0.044 Uiso calc R 1
C C22 0.6823(3) -0.02199(12) 0.24584(19) 0.0285(6) Uani d . 1
H H22 0.7581 -0.0034 0.2330 0.034 Uiso calc R 1
C C23 0.7657(2) 0.07320(11) 0.44385(17) 0.0197(5) Uani d . 1
C C24 0.8871(3) 0.10405(12) 0.46455(18) 0.0250(6) Uani d . 1
H H24 0.9046 0.1350 0.4232 0.030 Uiso calc R 1
C C25 0.9819(3) 0.08835(13) 0.54725(19) 0.0311(7) Uani d . 1
H H25 1.0630 0.1089 0.5609 0.037 Uiso calc R 1
C C26 0.9576(3) 0.04291(13) 0.6090(2) 0.0331(7) Uani d . 1
H H26 1.0217 0.0330 0.6644 0.040 Uiso calc R 1
C C27 0.8372(3) 0.01175(13) 0.5889(2) 0.0335(7) Uani d . 1
H H27 0.8202 -0.0189 0.6310 0.040 Uiso calc R 1
C C28 0.7425(3) 0.02640(12) 0.50636(19) 0.0284(6) Uani d . 1
H H28 0.6626 0.0049 0.4923 0.034 Uiso calc R 1
C C29 0.4961(2) 0.11774(11) 0.36652(18) 0.0206(5) Uani d . 1
C C30 0.3872(3) 0.13199(12) 0.29103(19) 0.0250(6) Uani d . 1
H H30 0.3959 0.1297 0.2265 0.030 Uiso calc R 1
C C31 0.2671(3) 0.14942(12) 0.3112(2) 0.0275(6) Uani d . 1
H H31 0.1951 0.1578 0.2603 0.033 Uiso calc R 1
C C32 0.2537(3) 0.15444(13) 0.4070(2) 0.0322(7) Uani d . 1
H H32 0.1730 0.1665 0.4206 0.039 Uiso calc R 1
C C33 0.3603(3) 0.14151(13) 0.4819(2) 0.0333(7) Uani d . 1
H H33 0.3514 0.1449 0.5463 0.040 Uiso calc R 1
C C34 0.4815(3) 0.12330(12) 0.46207(19) 0.0270(6) Uani d . 1
H H34 0.5531 0.1148 0.5133 0.032 Uiso calc R 1

loop_
_atom_site_aniso_label
_atom_site_aniso_U_11
_atom_site_aniso_U_22
_atom_site_aniso_U_33
_atom_site_aniso_U_12
_atom_site_aniso_U_13
_atom_site_aniso_U_23
Br 0.02565(15) 0.02756(15) 0.03214(15) -0.00324(12) 0.00941(11) 0.00043(12)
Cu 0.02398(17) 0.02203(17) 0.01900(16) 0.00192(13) 0.00518(13) 0.00394(13)
P 0.0199(3) 0.0205(3) 0.0169(3) 0.0000(3) 0.0025(3) 0.0024(3)
Cl1 0.0334(4) 0.0431(5) 0.0629(5) 0.0127(4) 0.0083(4) 0.0032(4)
Cl2 0.0637(6) 0.0394(5) 0.0422(5) -0.0039(4) -0.0012(4) -0.0137(4)
N1 0.0266(12) 0.0231(12) 0.0189(11) 0.0026(9) 0.0046(9) 0.0027(9)
N2 0.0279(13) 0.0206(11) 0.0248(12) 0.0022(10) 0.0053(10) 0.0022(9)
C1 0.0324(16) 0.0314(15) 0.0247(15) 0.0055(13) 0.0010(12) 0.0025(12)
C2 0.0340(16) 0.0245(15) 0.0285(15) 0.0066(12) 0.0044(12) 0.0093(12)
C3 0.0310(16) 0.0258(16) 0.0361(16) 0.0039(12) 0.0067(13) 0.0030(12)
C4 0.0306(15) 0.0214(15) 0.0337(16) 0.0001(12) 0.0095(12) -0.0032(11)
C5 0.0307(16) 0.0197(14) 0.0414(17) 0.0007(12) 0.0095(13) -0.0049(12)
C6 0.0389(18) 0.0303(16) 0.0499(19) -0.0024(14) 0.0219(15) -0.0086(14)
C7 0.047(2) 0.0413(19) 0.0323(17) -0.0075(15) 0.0152(15) -0.0115(13)
C8 0.0321(17) 0.0420(18) 0.0344(17) -0.0038(14) 0.0037(13) -0.0065(14)
C9 0.0259(15) 0.0321(16) 0.0352(16) 0.0000(12) 0.0089(12) -0.0077(13)
C10 0.0356(16) 0.0291(15) 0.0208(14) -0.0028(13) 0.0021(12) 0.0028(12)
C11 0.0356(16) 0.0279(15) 0.0182(13) 0.0021(12) 0.0099(12) 0.0019(11)
C12 0.0366(16) 0.0293(15) 0.0228(14) 0.0008(13) 0.0112(12) 0.0022(11)
C13 0.0378(17) 0.0409(18) 0.0251(15) 0.0059(14) 0.0103(13) 0.0054(13)
C14 0.052(2) 0.0389(19) 0.0345(17) 0.0153(16) 0.0159(15) 0.0078(14)
C15 0.061(2) 0.0262(16) 0.0333(17) 0.0080(15) 0.0210(16) -0.0005(13)
C16 0.0453(18) 0.0332(16) 0.0207(14) 0.0032(14) 0.0144(13) -0.0004(12)
C17 0.0255(14) 0.0244(14) 0.0141(12) -0.0012(11) -0.0011(10) 0.0024(10)
C18 0.0309(16) 0.0314(16) 0.0249(14) -0.0038(12) 0.0036(12) -0.0012(12)
C19 0.0409(18) 0.0355(17) 0.0267(15) -0.0150(14) 0.0014(13) -0.0006(13)
C20 0.065(2) 0.0202(15) 0.0243(15) -0.0051(15) 0.0000(15) -0.0008(12)
C21 0.053(2) 0.0283(16) 0.0300(16) 0.0061(15) 0.0098(14) -0.0045(12)
C22 0.0323(16) 0.0305(16) 0.0229(14) 0.0012(12) 0.0064(12) 0.0024(11)
C23 0.0205(13) 0.0204(13) 0.0173(12) 0.0021(10) 0.0022(10) 0.0013(10)
C24 0.0273(14) 0.0239(14) 0.0227(14) -0.0013(11) 0.0027(11) 0.0032(11)
C25 0.0252(15) 0.0365(17) 0.0279(15) -0.0058(13) -0.0026(12) -0.0003(12)
C26 0.0325(16) 0.0385(17) 0.0239(15) 0.0035(13) -0.0034(12) 0.0049(13)
C27 0.0400(18) 0.0326(16) 0.0255(15) -0.0040(14) 0.0023(13) 0.0128(12)
C28 0.0251(15) 0.0317(16) 0.0265(14) -0.0034(12) 0.0012(12) 0.0057(12)
C29 0.0216(13) 0.0180(13) 0.0217(13) -0.0015(10) 0.0035(10) 0.0014(10)
C30 0.0255(14) 0.0266(14) 0.0217(13) -0.0003(11) 0.0022(11) 0.0001(11)
C31 0.0216(14) 0.0255(15) 0.0330(15) 0.0015(11) 0.0006(11) 0.0028(12)
C32 0.0247(15) 0.0316(16) 0.0422(17) 0.0022(12) 0.0112(13) 0.0021(13)
C33 0.0369(17) 0.0386(17) 0.0271(15) 0.0035(14) 0.0127(13) 0.0004(13)
C34 0.0284(15) 0.0267(15) 0.0245(14) 0.0038(12) 0.0024(11) 0.0021(11)

loop_
_atom_type_symbol
_atom_type_description
_atom_type_scat_dispersion_real
_atom_type_scat_dispersion_imag
_atom_type_scat_source
C C 0.0033 0.0016 'International Tables Vol C Tables 4.2.6.8 and 6.1.1.4'
H H 0.0000 0.0000 'International Tables Vol C Tables 4.2.6.8 and 6.1.1.4'
N N 0.0061 0.0033 'International Tables Vol C Tables 4.2.6.8 and 6.1.1.4'
P P 0.1023 0.0942 'International Tables Vol C Tables 4.2.6.8 and 6.1.1.4'
Cl Cl 0.1484 0.1585 'International Tables Vol C Tables 4.2.6.8 and 6.1.1.4'
Cu Cu 0.3201 1.2651 'International Tables Vol C Tables 4.2.6.8 and 6.1.1.4'
Br Br -0.2901 2.4595 'International Tables Vol C Tables 4.2.6.8 and 6.1.1.4'

loop_
_geom_angle_atom_site_label_1
_geom_angle_atom_site_label_2
_geom_angle_atom_site_label_3
_geom_angle
_geom_angle_publ_flag
N1 Cu N2 83.31(8) yes
N1 Cu P 118.54(6) yes
N2 Cu P 117.61(7) yes
N1 Cu Br 107.68(6) yes
N2 Cu Br 95.09(6) yes
P Cu Br 124.86(2) yes
Cu N1 C10 134.4(2) ?
Cu N1 C1 107.6(2) ?
Cu N2 C3 135.6(2) ?
Cu N2 C2 105.8(2) ?
C29 P C23 105.90(10) ?
C29 P C17 100.70(10) ?
C23 P C17 99.50(10) ?
C29 P Cu 111.07(8) ?
C23 P Cu 117.38(9) ?
C17 P Cu 120.09(9) ?
C10 N1 C1 117.0(2) ?
C3 N2 C2 118.6(2) ?
N1 C1 C2 109.2(2) ?
N1 C1 H1A 109.8 ?
C2 C1 H1A 109.8 ?
N1 C1 H1B 109.8 ?
C2 C1 H1B 109.8 ?
H1A C1 H1B 108.3 ?
N2 C2 C1 109.3(2) ?
N2 C2 H2A 109.8 ?
C1 C2 H2A 109.8 ?
N2 C2 H2B 109.8 ?
C1 C2 H2B 109.8 ?
H2A C2 H2B 108.3 ?
N2 C3 C4 122.8(2) ?
N2 C3 H3 118.6 ?
C4 C3 H3 118.6 ?
C9 C4 C5 117.5(3) ?
C9 C4 C3 120.7(3) ?
C5 C4 C3 121.9(3) ?
C6 C5 C4 122.2(3) ?
C6 C5 Cl1 118.1(2) ?
C4 C5 Cl1 119.7(2) ?
C7 C6 C5 119.2(3) ?
C7 C6 H6 120.4 ?
C5 C6 H6 120.4 ?
C6 C7 C8 120.1(3) ?
C6 C7 H7 119.9 ?
C8 C7 H7 119.9 ?
C7 C8 C9 120.2(3) ?
C7 C8 H8 119.9 ?
C9 C8 H8 119.9 ?
C8 C9 C4 120.8(3) ?
C8 C9 H9 119.6 ?
C4 C9 H9 119.6 ?
N1 C10 C11 122.8(2) ?
N1 C10 H10 118.6 ?
C11 C10 H10 118.6 ?
C16 C11 C12 117.8(3) ?
C16 C11 C10 121.7(2) ?
C12 C11 C10 120.6(2) ?
C13 C12 C11 120.9(3) ?
C13 C12 H12 119.6 ?
C11 C12 H12 119.6 ?
C14 C13 C12 119.6(3) ?
C14 C13 H13 120.2 ?
C12 C13 H13 120.2 ?
C15 C14 C13 120.9(3) ?
C15 C14 H14 119.6 ?
C13 C14 H14 119.6 ?
C14 C15 C16 119.3(3) ?
C14 C15 H15 120.4 ?
C16 C15 H15 120.4 ?
C15 C16 C11 121.6(3) ?
C15 C16 Cl2 118.7(2) ?
C11 C16 Cl2 119.7(2) ?
C22 C17 C18 118.7(2) ?
C22 C17 P 118.3(2) ?
C18 C17 P 122.9(2) ?
C19 C18 C17 120.6(3) ?
C19 C18 H18 119.7 ?
C17 C18 H18 119.7 ?
C20 C19 C18 120.1(3) ?
C20 C19 H19 120.0 ?
C18 C19 H19 120.0 ?
C21 C20 C19 120.0(3) ?
C21 C20 H20 120.0 ?
C19 C20 H20 120.0 ?
C20 C21 C22 119.7(3) ?
C20 C21 H21 120.1 ?
C22 C21 H21 120.1 ?
C17 C22 C21 120.9(3) ?
C17 C22 H22 119.6 ?
C21 C22 H22 119.6 ?
C24 C23 C28 119.1(2) ?
C24 C23 P 118.89(19) ?
C28 C23 P 121.83(19) ?
C25 C24 C23 119.7(2) ?
C25 C24 H24 120.2 ?
C23 C24 H24 120.2 ?
C26 C25 C24 120.8(3) ?
C26 C25 H25 119.6 ?
C24 C25 H25 119.6 ?
C25 C26 C27 120.0(2) ?
C25 C26 H26 120.0 ?
C27 C26 H26 120.0 ?
C28 C27 C26 119.8(3) ?
C28 C27 H27 120.1 ?
C26 C27 H27 120.1 ?
C27 C28 C23 120.6(3) ?
C27 C28 H28 119.7 ?
C23 C28 H28 119.7 ?
C34 C29 C30 118.4(2) ?
C34 C29 P 124.95(19) ?
C30 C29 P 116.6(2) ?
C31 C30 C29 120.8(3) ?
C31 C30 H30 119.6 ?
C29 C30 H30 119.6 ?
C30 C31 C32 120.2(2) ?
C30 C31 H31 119.9 ?
C32 C31 H31 119.9 ?
C33 C32 C31 119.7(3) ?
C33 C32 H32 120.2 ?
C31 C32 H32 120.2 ?
C32 C33 C34 120.5(3) ?
C32 C33 H33 119.8 ?
C34 C33 H33 119.8 ?
C29 C34 C33 120.4(2) ?
C29 C34 H34 119.8 ?
C33 C34 H34 119.8 ?

loop_
_geom_bond_atom_site_label_1
_geom_bond_atom_site_label_2
_geom_bond_distance
_geom_bond_publ_flag
Cu Br 2.4841(4) yes
Cu N1 2.104(2) yes
Cu N2 2.126(2) yes
Cu P 2.2014(7) yes
N1 C1 1.479(3) ?
N1 C10 1.272(3) ?
N2 C2 1.469(3) ?
N2 C3 1.272(3) ?
P C29 1.826(3) ?
P C23 1.832(2) ?
P C17 1.844(3) ?
Cl1 C5 1.744(3) ?
Cl2 C16 1.744(3) ?
C1 C2 1.512(4) ?
C1 H1A 0.970 ?
C1 H1B 0.970 ?
C2 H2A 0.970 ?
C2 H2B 0.970 ?
C3 C4 1.483(4) ?
C3 H3 0.930 ?
C4 C9 1.393(4) ?
C4 C5 1.394(4) ?
C5 C6 1.380(4) ?
C6 C7 1.379(4) ?
C6 H6 0.930 ?
C7 C8 1.383(4) ?
C7 H7 0.930 ?
C8 C9 1.385(4) ?
C8 H8 0.930 ?
C9 H9 0.930 ?
C10 C11 1.472(4) ?
C10 H10 0.930 ?
C11 C16 1.395(4) ?
C11 C12 1.396(4) ?
C12 C13 1.385(4) ?
C12 H12 0.930 ?
C13 C14 1.382(4) ?
C13 H13 0.930 ?
C14 C15 1.371(4) ?
C14 H14 0.930 ?
C15 C16 1.384(4) ?
C15 H15 0.930 ?
C17 C22 1.385(4) ?
C17 C18 1.388(4) ?
C18 C19 1.388(4) ?
C18 H18 0.930 ?
C19 C20 1.382(4) ?
C19 H19 0.930 ?
C20 C21 1.376(4) ?
C20 H20 0.930 ?
C21 C22 1.393(4) ?
C21 H21 0.930 ?
C22 H22 0.930 ?
C23 C24 1.393(3) ?
C23 C28 1.394(3) ?
C24 C25 1.388(3) ?
C24 H24 0.930 ?
C25 C26 1.370(4) ?
C25 H25 0.930 ?
C26 C27 1.387(4) ?
C26 H26 0.930 ?
C27 C28 1.380(3) ?
C27 H27 0.930 ?
C28 H28 0.930 ?
C29 C34 1.385(4) ?
C29 C30 1.401(3) ?
C30 C31 1.380(4) ?
C30 H30 0.930 ?
C31 C32 1.383(4) ?
C31 H31 0.930 ?
C32 C33 1.375(4) ?
C32 H32 0.930 ?
C33 C34 1.395(4) ?
C33 H33 0.930 ?
C34 H34 0.930 ?
